data_4033455
loop_
_publ_author_name
'Liu, Yu-Jie'
'Ding, Ya-Li'
'Niu, Shuang-Shuo'
'Ma, Jin-Tao'
'Cheng, Ying'

_publ_section_title
;
 N-Heterocyclic Carbene/Palladium Cascade Catalysis: Construction of
 2,2-Disubstitiuted Benzofuranones from the Reaction of
 3-(2-Formylphenoxy)propenoates with Allylic Esters.
;
_journal_issue 4
_journal_name_full 'The Journal of organic chemistry'
_journal_page_first 1913
_journal_page_last 1923
_journal_paper_doi 10.1021/acs.joc.7b02849
_journal_volume 83
_journal_year 2018
_chemical_formula_moiety 'C20 H18 O5'
_chemical_formula_sum 'C20 H18 O5'
_chemical_formula_weight 338.34
_space_group_crystal_system triclinic
_space_group_IT_number 2
_space_group_name_Hall '-P 1'
_space_group_name_H-M_alt 'P -1'
_symmetry_space_group_name_Hall '-P 1'
_symmetry_space_group_name_H-M 'P -1'
_atom_sites_solution_hydrogens geom
_audit_creation_date 2017-03-02
_audit_creation_method
;
Olex2 1.2
(compiled 2015.09.30 svn.r3233 for OlexSys, GUI svn.r5103)
;
_cell_angle_alpha 81.578(5)
_cell_angle_beta 89.377(5)
_cell_angle_gamma 88.703(6)
_cell_formula_units_Z 4
_cell_length_a 8.6301(6)
_cell_length_b 8.6645(7)
_cell_length_c 22.6154(12)
_cell_measurement_reflns_used 5474
_cell_measurement_temperature 150.00(10)
_cell_measurement_theta_max 73.0500
_cell_measurement_theta_min 5.0990
_cell_volume 1672.4(2)
_computing_cell_refinement 'CrysAlisPro 1.171.39.6a (Rigaku OD, 2015)'
_computing_data_collection 'CrysAlisPro 1.171.39.6a (Rigaku OD, 2015)'
_computing_data_reduction 'CrysAlisPro 1.171.39.6a (Rigaku OD, 2015)'
_computing_molecular_graphics 'Olex2 (Dolomanov et al., 2009)'
_computing_publication_material 'Olex2 (Dolomanov et al., 2009)'
_computing_structure_refinement 'ShelXL (Sheldrick, 2015)'
_computing_structure_solution 'ShelXT (Sheldrick, 2015)'
_diffrn_ambient_environment N~2~
_diffrn_ambient_temperature 150.00(10)
_diffrn_detector 'CCD plate'
_diffrn_detector_area_resol_mean 5.3127
_diffrn_detector_type AtlasS2
_diffrn_measured_fraction_theta_full 0.999
_diffrn_measured_fraction_theta_max 0.965
_diffrn_measurement_details
;
List of Runs (angles in degrees, time in seconds):

  # Type    Start    End  Width  t~exp~   \w     \q     \k     \f   Frames
--------------------------------------------------------------------------
  1  \w      1.00  47.00   1.00    1.00    --   41.49 -99.00   0.00   46
  2  \w     10.00  37.00   1.00    1.00    --   41.49 -99.00  30.00   27
  3  \w      2.00  80.00   1.00    1.00    --   41.49 -99.00  90.00   78
  4  \w     28.00 107.00   1.00    2.00    --  107.52 -94.00   0.00   79
  5  \w     35.00 121.00   1.00    2.00    --  107.52-125.00-120.00   86
  6  \w     33.00 140.00   1.00    2.00    --  107.52 -77.00  30.00  107
  7  \w     82.00 175.00   1.00    2.00    --  107.52  45.00-150.00   93
  8  \w    112.00 176.00   1.00    2.00    --  107.52 125.00   0.00   64
  9  \w     95.00 134.00   1.00    2.00    --  107.52 125.00  30.00   39
 10  \w     83.00 158.00   1.00    2.00    --  107.52  61.00 120.00   75
 11  \w     85.00 167.00   1.00    2.00    --  107.52  77.00 150.00   82
 12  \w     78.00 178.00   1.00    2.00    --  107.52  61.00  90.00  100
 13  \w     35.00  94.00   1.00    2.00    --  107.52 -94.00 -60.00   59
 14  \w    -32.00  -2.00   1.00    1.00    --  -41.49 125.00-150.00   30
 15  \w   -112.00 -17.00   1.00    1.00    --  -41.49 -37.00-150.00   95
 16  \w    -81.00 -54.00   1.00    1.00    --  -41.49 125.00-150.00   27
 17  \w   -113.00 -21.00   1.00    1.00    --  -41.49 -37.00 120.00   92
;
_diffrn_measurement_device 'four-circle diffractometer'
_diffrn_measurement_device_type 'SuperNova, Dual, Cu at home/near, AtlasS2'
_diffrn_measurement_method '\w scans'
_diffrn_orient_matrix_type 'CrysAlisPro convention (1999,Acta A55,543-557)'
_diffrn_orient_matrix_UB_11 -0.1727106000
_diffrn_orient_matrix_UB_12 -0.0110891000
_diffrn_orient_matrix_UB_13 -0.0150228000
_diffrn_orient_matrix_UB_21 0.0183918000
_diffrn_orient_matrix_UB_22 -0.1786677000
_diffrn_orient_matrix_UB_23 0.0048389000
_diffrn_orient_matrix_UB_31 -0.0414354000
_diffrn_orient_matrix_UB_32 -0.0166023000
_diffrn_orient_matrix_UB_33 0.0670316000
_diffrn_radiation_monochromator mirror
_diffrn_radiation_probe x-ray
_diffrn_radiation_type CuK\a
_diffrn_radiation_wavelength 1.54184
_diffrn_reflns_av_R_equivalents 0.0370
_diffrn_reflns_av_unetI/netI 0.0502
_diffrn_reflns_Laue_measured_fraction_full 0.999
_diffrn_reflns_Laue_measured_fraction_max 0.965
_diffrn_reflns_limit_h_max 10
_diffrn_reflns_limit_h_min -10
_diffrn_reflns_limit_k_max 10
_diffrn_reflns_limit_k_min -10
_diffrn_reflns_limit_l_max 28
_diffrn_reflns_limit_l_min -23
_diffrn_reflns_number 11887
_diffrn_reflns_point_group_measured_fraction_full 0.999
_diffrn_reflns_point_group_measured_fraction_max 0.965
_diffrn_reflns_theta_full 67.684
_diffrn_reflns_theta_max 73.858
_diffrn_reflns_theta_min 3.952
_diffrn_source 'micro-focus sealed X-ray tube'
_diffrn_source_type 'SuperNova (Cu) X-ray Source'
_exptl_absorpt_coefficient_mu 0.796
_exptl_absorpt_correction_T_max 1.00000
_exptl_absorpt_correction_T_min 0.96715
_exptl_absorpt_correction_type multi-scan
_exptl_absorpt_process_details
;
CrysAlisPro 1.171.39.6a (Rigaku Oxford Diffraction, 2015)
Empirical absorption correction using spherical harmonics,
 implemented in SCALE3 ABSPACK scaling algorithm.
;
_exptl_crystal_colour colourless
_exptl_crystal_colour_primary colourless
_exptl_crystal_density_diffrn 1.344
_exptl_crystal_description block
_exptl_crystal_F_000 712
_exptl_crystal_size_max 0.25
_exptl_crystal_size_mid 0.2
_exptl_crystal_size_min 0.15
_refine_diff_density_max 0.279
_refine_diff_density_min -0.237
_refine_diff_density_rms 0.051
_refine_ls_extinction_method none
_refine_ls_goodness_of_fit_ref 1.043
_refine_ls_hydrogen_treatment constr
_refine_ls_matrix_type full
_refine_ls_number_parameters 453
_refine_ls_number_reflns 6544
_refine_ls_number_restraints 0
_refine_ls_restrained_S_all 1.043
_refine_ls_R_factor_all 0.0516
_refine_ls_R_factor_gt 0.0445
_refine_ls_shift/su_max 0.000
_refine_ls_shift/su_mean 0.000
_refine_ls_structure_factor_coef Fsqd
_refine_ls_weighting_details 'w=1/[\s^2^(Fo^2^)+(0.0484P)^2^+0.4742P] where P=(Fo^2^+2Fc^2^)/3'
_refine_ls_weighting_scheme calc
_refine_ls_wR_factor_gt 0.1115
_refine_ls_wR_factor_ref 0.1180
_reflns_Friedel_coverage 0.000
_reflns_number_gt 5625
_reflns_number_total 6544
_reflns_threshold_expression 'I > 2\s(I)'
_cod_data_source_file jo7b02849_si_005.cif
_cod_data_source_block 20170223e
_cod_depositor_comments 'Adding full bibliography for 4033451--4033455.cif.'
_cod_original_cell_volume 1672.37(19)
_cod_database_code 4033455
_chemical_oxdiff_formula c1h1o1I1
_shelx_space_group_comment
;
The symmetry employed for this shelxl refinement is uniquely defined
by the following loop, which should always be used as a source of
symmetry information in preference to the above space-group names.
They are only intended as comments.
;
_reflns_odcompleteness_completeness 99.93
_reflns_odcompleteness_iscentric 1
_reflns_odcompleteness_theta 67.13
_olex2_refinement_description
;
1. Fixed Uiso
 At 1.2 times of:
  All C(H) groups, All C(H,H) groups
 At 1.5 times of:
  All C(H,H,H) groups
2.a Ternary CH refined with riding coordinates:
 C13(H13), C14(H14), C33(H33), C34(H34)
2.b Secondary CH2 refined with riding coordinates:
 C9(H9A,H9B), C12(H12A,H12B), C29(H29A,H29B), C32(H32A,H32B)
2.c Aromatic/amide H refined with riding coordinates:
 C2(H2), C3(H3), C4(H4), C5(H5), C16(H16), C17(H17), C18(H18), C19(H19),
 C20(H20), C22(H22), C23(H23), C24(H24), C25(H25), C36(H36), C37(H37), C38(H38),
  C39(H39), C40(H40)
2.d Idealised Me refined as rotating group:
 C11(H11A,H11B,H11C), C31(H31A,H31B,H31C)
;
_shelx_shelxl_version_number 2014/7
_olex2_submission_special_instructions 'No special instructions were received'
_oxdiff_exptl_absorpt_empirical_details
;
Empirical correction (ABSPACK) includes:
- Absorption correction using spherical harmonics
- Frame scaling
;
_oxdiff_exptl_absorpt_empirical_full_max 1.271
_oxdiff_exptl_absorpt_empirical_full_min 0.898

loop_
_space_group_symop_operation_xyz
'x, y, z'
'-x, -y, -z'

loop_
_atom_site_label
_atom_site_type_symbol
_atom_site_fract_x
_atom_site_fract_y
_atom_site_fract_z
_atom_site_U_iso_or_equiv
_atom_site_adp_type
_atom_site_occupancy
_atom_site_site_symmetry_order
_atom_site_calc_flag
_atom_site_refinement_flags_posn
O1 O 0.18877(12) 0.69776(13) 0.15721(5) 0.0246(2) Uani 1 1 d .
O2 O 0.28887(14) 0.61770(14) 0.01186(5) 0.0303(3) Uani 1 1 d .
O3 O 0.21561(14) 1.10498(13) 0.02601(6) 0.0331(3) Uani 1 1 d .
O4 O 0.37680(14) 0.93084(15) 0.07697(7) 0.0440(3) Uani 1 1 d .
O5 O 0.12015(14) 0.33937(14) 0.10748(6) 0.0371(3) Uani 1 1 d .
C1 C 0.32772(17) 0.61946(17) 0.16486(7) 0.0220(3) Uani 1 1 d .
C2 C 0.40465(18) 0.59072(18) 0.21900(7) 0.0258(3) Uani 1 1 d .
H2 H 0.3636 0.6229 0.2535 0.031 Uiso 1 1 calc R
C3 C 0.54577(19) 0.51159(19) 0.21902(7) 0.0281(3) Uani 1 1 d .
H3 H 0.6012 0.4913 0.2544 0.034 Uiso 1 1 calc R
C4 C 0.60805(18) 0.46094(19) 0.16751(7) 0.0288(3) Uani 1 1 d .
H4 H 0.7026 0.4068 0.1694 0.035 Uiso 1 1 calc R
C5 C 0.52979(18) 0.49090(18) 0.11369(7) 0.0257(3) Uani 1 1 d .
H5 H 0.5704 0.4581 0.0792 0.031 Uiso 1 1 calc R
C6 C 0.38856(17) 0.57160(17) 0.11303(6) 0.0220(3) Uani 1 1 d .
C7 C 0.27989(17) 0.62501(17) 0.06534(7) 0.0227(3) Uani 1 1 d .
C8 C 0.14258(17) 0.70034(17) 0.09515(6) 0.0232(3) Uani 1 1 d .
C9 C 0.10928(18) 0.86727(18) 0.06657(7) 0.0266(3) Uani 1 1 d .
H9A H 0.0626 0.8658 0.0278 0.032 Uiso 1 1 calc R
H9B H 0.0342 0.9141 0.0912 0.032 Uiso 1 1 calc R
C10 C 0.24965(18) 0.96821(18) 0.05831(7) 0.0266(3) Uani 1 1 d .
C11 C 0.3429(2) 1.2123(2) 0.01595(9) 0.0403(4) Uani 1 1 d .
H11A H 0.4198 1.1720 -0.0090 0.060 Uiso 1 1 calc GR
H11B H 0.3882 1.2242 0.0536 0.060 Uiso 1 1 calc GR
H11C H 0.3049 1.3119 -0.0033 0.060 Uiso 1 1 calc GR
C12 C -0.00407(18) 0.60447(18) 0.09349(7) 0.0268(3) Uani 1 1 d .
H12A H -0.0903 0.6601 0.1092 0.032 Uiso 1 1 calc R
H12B H -0.0269 0.5959 0.0522 0.032 Uiso 1 1 calc R
C13 C 0.00829(18) 0.44347(18) 0.12840(7) 0.0257(3) Uani 1 1 d .
H13 H -0.0024 0.4366 0.1719 0.031 Uiso 1 1 calc R
C14 C -0.04227(19) 0.30713(19) 0.10249(7) 0.0279(3) Uani 1 1 d .
H14 H -0.0843 0.3305 0.0620 0.034 Uiso 1 1 calc R
C15 C -0.10217(18) 0.16455(18) 0.13877(7) 0.0268(3) Uani 1 1 d .
C16 C -0.0337(2) 0.1002(2) 0.19248(8) 0.0357(4) Uani 1 1 d .
H16 H 0.0528 0.1462 0.2061 0.043 Uiso 1 1 calc R
C17 C -0.0943(3) -0.0319(2) 0.22563(9) 0.0465(5) Uani 1 1 d .
H17 H -0.0490 -0.0744 0.2617 0.056 Uiso 1 1 calc R
C18 C -0.2224(3) -0.1010(2) 0.20509(10) 0.0477(5) Uani 1 1 d .
H18 H -0.2623 -0.1905 0.2273 0.057 Uiso 1 1 calc R
C19 C -0.2912(2) -0.0381(2) 0.15199(9) 0.0398(4) Uani 1 1 d .
H19 H -0.3778 -0.0843 0.1386 0.048 Uiso 1 1 calc R
C20 C -0.2307(2) 0.0944(2) 0.11868(8) 0.0313(3) Uani 1 1 d .
H20 H -0.2765 0.1365 0.0827 0.038 Uiso 1 1 calc R
O6 O 0.25339(13) 0.74170(13) 0.34459(5) 0.0272(2) Uani 1 1 d .
O7 O 0.38363(14) 0.81345(14) 0.48618(5) 0.0325(3) Uani 1 1 d .
O8 O -0.09339(15) 0.73599(15) 0.48462(6) 0.0371(3) Uani 1 1 d .
O9 O 0.02905(17) 0.90396(15) 0.41679(7) 0.0493(4) Uani 1 1 d .
O10 O 0.65023(15) 0.62100(15) 0.41968(6) 0.0376(3) Uani 1 1 d .
C21 C 0.32819(18) 0.87975(18) 0.33252(7) 0.0265(3) Uani 1 1 d .
C22 C 0.3388(2) 0.9659(2) 0.27574(7) 0.0332(4) Uani 1 1 d .
H22 H 0.2933 0.9333 0.2427 0.040 Uiso 1 1 calc R
C23 C 0.4207(2) 1.1023(2) 0.27106(8) 0.0410(4) Uani 1 1 d .
H23 H 0.4311 1.1628 0.2338 0.049 Uiso 1 1 calc R
C24 C 0.4886(2) 1.1525(2) 0.32075(9) 0.0422(4) Uani 1 1 d .
H24 H 0.5432 1.2448 0.3157 0.051 Uiso 1 1 calc R
C25 C 0.4756(2) 1.0671(2) 0.37702(8) 0.0337(4) Uani 1 1 d .
H25 H 0.5194 1.1006 0.4102 0.040 Uiso 1 1 calc R
C26 C 0.39445(18) 0.92887(18) 0.38205(7) 0.0266(3) Uani 1 1 d .
C27 C 0.35897(18) 0.81302(18) 0.43330(7) 0.0252(3) Uani 1 1 d .
C28 C 0.27717(18) 0.68083(18) 0.40772(6) 0.0249(3) Uani 1 1 d .
C29 C 0.12363(18) 0.63937(18) 0.43888(7) 0.0271(3) Uani 1 1 d .
H29A H 0.0707 0.5679 0.4171 0.033 Uiso 1 1 calc R
H29B H 0.1446 0.5849 0.4787 0.033 Uiso 1 1 calc R
C30 C 0.01701(19) 0.77572(19) 0.44424(7) 0.0289(3) Uani 1 1 d .
C31 C -0.2070(2) 0.8559(2) 0.49262(10) 0.0444(5) Uani 1 1 d .
H31A H -0.2480 0.9003 0.4545 0.067 Uiso 1 1 calc GR
H31B H -0.1592 0.9359 0.5109 0.067 Uiso 1 1 calc GR
H31C H -0.2896 0.8113 0.5179 0.067 Uiso 1 1 calc GR
C32 C 0.38050(19) 0.53464(18) 0.41060(7) 0.0273(3) Uani 1 1 d .
H32A H 0.3932 0.4895 0.4522 0.033 Uiso 1 1 calc R
H32B H 0.3286 0.4589 0.3906 0.033 Uiso 1 1 calc R
C33 C 0.53780(19) 0.56296(18) 0.38279(7) 0.0267(3) Uani 1 1 d .
H33 H 0.5395 0.6075 0.3404 0.032 Uiso 1 1 calc R
C34 C 0.67235(19) 0.46586(19) 0.40422(7) 0.0289(3) Uani 1 1 d .
H34 H 0.6503 0.3808 0.4366 0.035 Uiso 1 1 calc R
C35 C 0.81006(18) 0.43897(19) 0.36696(7) 0.0270(3) Uani 1 1 d .
C36 C 0.86772(19) 0.55731(19) 0.32459(7) 0.0279(3) Uani 1 1 d .
H36 H 0.8187 0.6550 0.3190 0.033 Uiso 1 1 calc R
C37 C 0.9976(2) 0.5303(2) 0.29081(7) 0.0321(4) Uani 1 1 d .
H37 H 1.0349 0.6096 0.2624 0.039 Uiso 1 1 calc R
C38 C 1.0724(2) 0.3854(2) 0.29929(8) 0.0352(4) Uani 1 1 d .
H38 H 1.1599 0.3675 0.2767 0.042 Uiso 1 1 calc R
C39 C 1.0166(2) 0.2677(2) 0.34144(9) 0.0388(4) Uani 1 1 d .
H39 H 1.0665 0.1705 0.3472 0.047 Uiso 1 1 calc R
C40 C 0.8857(2) 0.2946(2) 0.37526(8) 0.0342(4) Uani 1 1 d .
H40 H 0.8486 0.2151 0.4036 0.041 Uiso 1 1 calc R

loop_
_atom_site_aniso_label
_atom_site_aniso_U_11
_atom_site_aniso_U_22
_atom_site_aniso_U_33
_atom_site_aniso_U_23
_atom_site_aniso_U_13
_atom_site_aniso_U_12
O1 0.0238(5) 0.0288(5) 0.0220(5) -0.0069(4) -0.0006(4) 0.0047(4)
O2 0.0364(6) 0.0348(6) 0.0199(5) -0.0045(4) 0.0000(4) 0.0019(5)
O3 0.0312(6) 0.0235(5) 0.0427(7) 0.0019(5) -0.0025(5) -0.0018(5)
O4 0.0279(6) 0.0337(7) 0.0667(9) 0.0064(6) -0.0104(6) -0.0019(5)
O5 0.0261(6) 0.0293(6) 0.0551(8) -0.0048(5) 0.0097(5) 0.0017(5)
C1 0.0223(7) 0.0194(7) 0.0241(7) -0.0029(5) 0.0016(6) -0.0002(5)
C2 0.0291(8) 0.0280(8) 0.0210(7) -0.0053(6) 0.0000(6) -0.0019(6)
C3 0.0302(8) 0.0274(8) 0.0261(8) -0.0007(6) -0.0063(6) -0.0020(6)
C4 0.0230(7) 0.0271(8) 0.0355(9) -0.0025(6) -0.0020(6) 0.0029(6)
C5 0.0250(7) 0.0243(7) 0.0280(8) -0.0053(6) 0.0042(6) 0.0015(6)
C6 0.0244(7) 0.0203(7) 0.0211(7) -0.0024(5) 0.0016(5) -0.0014(5)
C7 0.0256(7) 0.0198(7) 0.0227(7) -0.0030(5) 0.0007(6) -0.0006(5)
C8 0.0246(7) 0.0232(7) 0.0217(7) -0.0040(6) -0.0022(6) 0.0023(6)
C9 0.0240(7) 0.0231(7) 0.0321(8) -0.0022(6) -0.0031(6) 0.0024(6)
C10 0.0273(8) 0.0223(7) 0.0306(8) -0.0049(6) -0.0009(6) 0.0019(6)
C11 0.0365(9) 0.0266(8) 0.0558(12) 0.0009(8) 0.0079(8) -0.0057(7)
C12 0.0252(7) 0.0255(7) 0.0294(8) -0.0025(6) -0.0014(6) 0.0001(6)
C13 0.0251(7) 0.0266(8) 0.0252(7) -0.0031(6) 0.0002(6) -0.0004(6)
C14 0.0288(8) 0.0285(8) 0.0271(8) -0.0062(6) -0.0005(6) 0.0006(6)
C15 0.0289(8) 0.0230(7) 0.0292(8) -0.0065(6) -0.0007(6) 0.0036(6)
C16 0.0370(9) 0.0291(8) 0.0402(9) -0.0014(7) -0.0118(7) -0.0046(7)
C17 0.0554(12) 0.0357(10) 0.0448(11) 0.0083(8) -0.0186(9) -0.0069(9)
C18 0.0496(11) 0.0346(10) 0.0549(12) 0.0090(9) -0.0089(9) -0.0130(8)
C19 0.0336(9) 0.0348(9) 0.0505(11) -0.0037(8) -0.0078(8) -0.0059(7)
C20 0.0317(8) 0.0291(8) 0.0335(8) -0.0063(7) -0.0057(7) 0.0031(6)
O6 0.0342(6) 0.0263(5) 0.0207(5) -0.0012(4) -0.0029(4) -0.0056(4)
O7 0.0436(7) 0.0328(6) 0.0219(6) -0.0053(5) -0.0020(5) -0.0088(5)
O8 0.0353(6) 0.0341(6) 0.0413(7) -0.0042(5) 0.0090(5) -0.0013(5)
O9 0.0495(8) 0.0283(7) 0.0658(9) 0.0060(6) 0.0184(7) 0.0009(6)
O10 0.0377(7) 0.0411(7) 0.0386(7) -0.0202(6) 0.0011(5) -0.0113(5)
C21 0.0288(8) 0.0236(7) 0.0264(8) -0.0015(6) 0.0019(6) -0.0006(6)
C22 0.0401(9) 0.0328(9) 0.0251(8) 0.0006(7) -0.0007(7) 0.0024(7)
C23 0.0516(11) 0.0343(9) 0.0331(9) 0.0084(7) 0.0049(8) -0.0026(8)
C24 0.0513(11) 0.0293(9) 0.0441(10) 0.0032(8) 0.0027(9) -0.0124(8)
C25 0.0368(9) 0.0280(8) 0.0361(9) -0.0034(7) 0.0006(7) -0.0076(7)
C26 0.0284(8) 0.0252(7) 0.0258(8) -0.0022(6) 0.0011(6) -0.0026(6)
C27 0.0274(7) 0.0239(7) 0.0248(8) -0.0045(6) -0.0005(6) -0.0017(6)
C28 0.0310(8) 0.0246(7) 0.0189(7) -0.0011(6) -0.0034(6) -0.0050(6)
C29 0.0297(8) 0.0248(7) 0.0268(8) -0.0028(6) 0.0004(6) -0.0057(6)
C30 0.0299(8) 0.0277(8) 0.0296(8) -0.0049(6) -0.0020(6) -0.0077(6)
C31 0.0369(10) 0.0382(10) 0.0603(12) -0.0158(9) 0.0110(9) -0.0007(8)
C32 0.0329(8) 0.0244(7) 0.0246(7) -0.0034(6) -0.0011(6) -0.0028(6)
C33 0.0340(8) 0.0246(7) 0.0218(7) -0.0041(6) -0.0017(6) -0.0028(6)
C34 0.0319(8) 0.0296(8) 0.0241(7) 0.0001(6) -0.0035(6) -0.0042(6)
C35 0.0285(8) 0.0289(8) 0.0232(7) -0.0017(6) -0.0071(6) -0.0031(6)
C36 0.0295(8) 0.0275(8) 0.0259(8) -0.0008(6) -0.0049(6) -0.0009(6)
C37 0.0343(9) 0.0358(9) 0.0255(8) -0.0009(7) -0.0017(6) -0.0074(7)
C38 0.0329(9) 0.0404(9) 0.0335(9) -0.0098(7) 0.0008(7) -0.0009(7)
C39 0.0389(10) 0.0317(9) 0.0452(10) -0.0045(8) -0.0040(8) 0.0052(7)
C40 0.0365(9) 0.0281(8) 0.0359(9) 0.0031(7) -0.0039(7) -0.0034(7)

loop_
_atom_type_symbol
_atom_type_description
_atom_type_scat_dispersion_real
_atom_type_scat_dispersion_imag
_atom_type_scat_source
C C 0.0181 0.0091 'International Tables Vol C Tables 4.2.6.8 and 6.1.1.4'
H H 0.0000 0.0000 'International Tables Vol C Tables 4.2.6.8 and 6.1.1.4'
O O 0.0492 0.0322 'International Tables Vol C Tables 4.2.6.8 and 6.1.1.4'

loop_
_geom_angle_atom_site_label_1
_geom_angle_atom_site_label_2
_geom_angle_atom_site_label_3
_geom_angle
C1 O1 C8 107.78(11)
C10 O3 C11 115.30(14)
C13 O5 C14 61.52(10)
O1 C1 C2 123.69(13)
O1 C1 C6 114.24(13)
C2 C1 C6 122.06(14)
C1 C2 H2 121.8
C3 C2 C1 116.50(14)
C3 C2 H2 121.8
C2 C3 H3 118.9
C2 C3 C4 122.28(15)
C4 C3 H3 118.9
C3 C4 H4 119.7
C5 C4 C3 120.50(14)
C5 C4 H4 119.7
C4 C5 H5 121.2
C4 C5 C6 117.69(14)
C6 C5 H5 121.2
C1 C6 C7 106.82(13)
C5 C6 C1 120.95(14)
C5 C6 C7 132.22(14)
O2 C7 C6 130.10(14)
O2 C7 C8 124.05(14)
C6 C7 C8 105.85(12)
O1 C8 C7 105.05(11)
O1 C8 C9 109.74(12)
O1 C8 C12 109.18(12)
C9 C8 C7 112.52(13)
C9 C8 C12 109.31(12)
C12 C8 C7 110.93(12)
C8 C9 H9A 108.7
C8 C9 H9B 108.7
H9A C9 H9B 107.6
C10 C9 C8 114.35(13)
C10 C9 H9A 108.7
C10 C9 H9B 108.7
O3 C10 C9 110.80(13)
O4 C10 O3 123.76(15)
O4 C10 C9 125.42(15)
O3 C11 H11A 109.5
O3 C11 H11B 109.5
O3 C11 H11C 109.5
H11A C11 H11B 109.5
H11A C11 H11C 109.5
H11B C11 H11C 109.5
C8 C12 H12A 108.8
C8 C12 H12B 108.8
H12A C12 H12B 107.7
C13 C12 C8 113.91(13)
C13 C12 H12A 108.8
C13 C12 H12B 108.8
O5 C13 C12 116.42(13)
O5 C13 H13 116.0
O5 C13 C14 59.72(10)
C12 C13 H13 116.0
C14 C13 C12 120.76(14)
C14 C13 H13 116.0
O5 C14 C13 58.76(10)
O5 C14 H14 115.1
O5 C14 C15 117.73(14)
C13 C14 H14 115.1
C13 C14 C15 123.28(14)
C15 C14 H14 115.1
C16 C15 C14 121.68(15)
C20 C15 C14 118.84(15)
C20 C15 C16 119.48(16)
C15 C16 H16 120.0
C17 C16 C15 120.06(17)
C17 C16 H16 120.0
C16 C17 H17 120.0
C16 C17 C18 119.94(18)
C18 C17 H17 120.0
C17 C18 H18 119.8
C19 C18 C17 120.42(18)
C19 C18 H18 119.8
C18 C19 H19 120.1
C18 C19 C20 119.74(17)
C20 C19 H19 120.1
C15 C20 H20 119.8
C19 C20 C15 120.35(16)
C19 C20 H20 119.8
C21 O6 C28 107.80(11)
C30 O8 C31 116.20(14)
C33 O10 C34 61.08(10)
O6 C21 C22 123.69(15)
O6 C21 C26 114.33(13)
C26 C21 C22 121.97(15)
C21 C22 H22 121.8
C23 C22 C21 116.38(17)
C23 C22 H22 121.8
C22 C23 H23 119.0
C22 C23 C24 122.04(17)
C24 C23 H23 119.0
C23 C24 H24 119.5
C25 C24 C23 121.09(17)
C25 C24 H24 119.5
C24 C25 H25 121.4
C24 C25 C26 117.24(17)
C26 C25 H25 121.4
C21 C26 C25 121.27(15)
C21 C26 C27 107.04(13)
C25 C26 C27 131.68(15)
O7 C27 C26 129.96(15)
O7 C27 C28 124.44(14)
C26 C27 C28 105.60(12)
O6 C28 C27 104.63(12)
O6 C28 C29 110.80(12)
O6 C28 C32 107.50(12)
C29 C28 C27 112.41(13)
C29 C28 C32 109.61(13)
C32 C28 C27 111.69(13)
C28 C29 H29A 108.5
C28 C29 H29B 108.5
H29A C29 H29B 107.5
C30 C29 C28 114.90(13)
C30 C29 H29A 108.5
C30 C29 H29B 108.5
O8 C30 C29 110.70(14)
O9 C30 O8 123.87(16)
O9 C30 C29 125.43(15)
O8 C31 H31A 109.5
O8 C31 H31B 109.5
O8 C31 H31C 109.5
H31A C31 H31B 109.5
H31A C31 H31C 109.5
H31B C31 H31C 109.5
C28 C32 H32A 108.7
C28 C32 H32B 108.7
H32A C32 H32B 107.6
C33 C32 C28 114.21(13)
C33 C32 H32A 108.7
C33 C32 H32B 108.7
O10 C33 C32 115.52(13)
O10 C33 H33 116.0
O10 C33 C34 59.90(10)
C32 C33 H33 116.0
C34 C33 C32 121.29(14)
C34 C33 H33 116.0
O10 C34 C33 59.03(10)
O10 C34 H34 114.9
O10 C34 C35 116.86(14)
C33 C34 H34 114.9
C33 C34 C35 124.27(14)
C35 C34 H34 114.9
C36 C35 C34 121.31(15)
C40 C35 C34 119.61(15)
C40 C35 C36 119.06(16)
C35 C36 H36 119.8
C37 C36 C35 120.38(15)
C37 C36 H36 119.8
C36 C37 H37 119.9
C36 C37 C38 120.20(16)
C38 C37 H37 119.9
C37 C38 H38 120.1
C39 C38 C37 119.79(16)
C39 C38 H38 120.1
C38 C39 H39 120.0
C38 C39 C40 120.04(17)
C40 C39 H39 120.0
C35 C40 C39 120.52(16)
C35 C40 H40 119.7
C39 C40 H40 119.7

loop_
_geom_bond_atom_site_label_1
_geom_bond_atom_site_label_2
_geom_bond_distance
O1 C1 1.3644(18)
O1 C8 1.4600(17)
O2 C7 1.2220(19)
O3 C10 1.3266(19)
O3 C11 1.450(2)
O4 C10 1.200(2)
O5 C13 1.4300(19)
O5 C14 1.444(2)
C1 C2 1.387(2)
C1 C6 1.393(2)
C2 H2 0.9300
C2 C3 1.384(2)
C3 H3 0.9300
C3 C4 1.401(2)
C4 H4 0.9300
C4 C5 1.387(2)
C5 H5 0.9300
C5 C6 1.390(2)
C6 C7 1.454(2)
C7 C8 1.537(2)
C8 C9 1.518(2)
C8 C12 1.533(2)
C9 H9A 0.9700
C9 H9B 0.9700
C9 C10 1.504(2)
C11 H11A 0.9600
C11 H11B 0.9600
C11 H11C 0.9600
C12 H12A 0.9700
C12 H12B 0.9700
C12 C13 1.501(2)
C13 H13 0.9800
C13 C14 1.470(2)
C14 H14 0.9800
C14 C15 1.480(2)
C15 C16 1.392(2)
C15 C20 1.389(2)
C16 H16 0.9300
C16 C17 1.383(3)
C17 H17 0.9300
C17 C18 1.386(3)
C18 H18 0.9300
C18 C19 1.379(3)
C19 H19 0.9300
C19 C20 1.387(3)
C20 H20 0.9300
O6 C21 1.3629(19)
O6 C28 1.4628(18)
O7 C27 1.2176(19)
O8 C30 1.328(2)
O8 C31 1.442(2)
O9 C30 1.197(2)
O10 C33 1.4329(19)
O10 C34 1.446(2)
C21 C22 1.391(2)
C21 C26 1.388(2)
C22 H22 0.9300
C22 C23 1.381(3)
C23 H23 0.9300
C23 C24 1.401(3)
C24 H24 0.9300
C24 C25 1.380(3)
C25 H25 0.9300
C25 C26 1.391(2)
C26 C27 1.453(2)
C27 C28 1.544(2)
C28 C29 1.519(2)
C28 C32 1.526(2)
C29 H29A 0.9700
C29 H29B 0.9700
C29 C30 1.499(2)
C31 H31A 0.9600
C31 H31B 0.9600
C31 H31C 0.9600
C32 H32A 0.9700
C32 H32B 0.9700
C32 C33 1.500(2)
C33 H33 0.9800
C33 C34 1.463(2)
C34 H34 0.9800
C34 C35 1.483(2)
C35 C36 1.394(2)
C35 C40 1.387(2)
C36 H36 0.9300
C36 C37 1.384(2)
C37 H37 0.9300
C37 C38 1.388(3)
C38 H38 0.9300
C38 C39 1.381(3)
C39 H39 0.9300
C39 C40 1.392(3)
C40 H40 0.9300

loop_
_geom_torsion_atom_site_label_1
_geom_torsion_atom_site_label_2
_geom_torsion_atom_site_label_3
_geom_torsion_atom_site_label_4
_geom_torsion
O1 C1 C2 C3 -179.10(14)
O1 C1 C6 C5 179.78(13)
O1 C1 C6 C7 0.75(17)
O1 C8 C9 C10 67.77(17)
O1 C8 C12 C13 -51.55(16)
O2 C7 C8 O1 -173.99(14)
O2 C7 C8 C9 -54.6(2)
O2 C7 C8 C12 68.17(19)
O5 C13 C14 C15 104.65(17)
O5 C14 C15 C16 27.2(2)
O5 C14 C15 C20 -153.27(14)
C1 O1 C8 C7 -4.72(15)
C1 O1 C8 C9 -125.91(13)
C1 O1 C8 C12 114.30(13)
C1 C2 C3 C4 -0.7(2)
C1 C6 C7 O2 175.38(16)
C1 C6 C7 C8 -3.65(16)
C2 C1 C6 C5 0.6(2)
C2 C1 C6 C7 -178.42(14)
C2 C3 C4 C5 0.9(3)
C3 C4 C5 C6 -0.3(2)
C4 C5 C6 C1 -0.5(2)
C4 C5 C6 C7 178.29(15)
C5 C6 C7 O2 -3.5(3)
C5 C6 C7 C8 177.48(16)
C6 C1 C2 C3 0.0(2)
C6 C7 C8 O1 5.11(15)
C6 C7 C8 C9 124.46(13)
C6 C7 C8 C12 -112.73(13)
C7 C8 C9 C10 -48.80(18)
C7 C8 C12 C13 63.74(17)
C8 O1 C1 C2 -178.17(14)
C8 O1 C1 C6 2.68(17)
C8 C9 C10 O3 171.50(13)
C8 C9 C10 O4 -7.0(2)
C8 C12 C13 O5 -64.46(18)
C8 C12 C13 C14 -133.39(15)
C9 C8 C12 C13 -171.61(13)
C11 O3 C10 O4 -2.2(2)
C11 O3 C10 C9 179.29(14)
C12 C8 C9 C10 -172.52(13)
C12 C13 C14 O5 104.60(16)
C12 C13 C14 C15 -150.75(15)
C13 O5 C14 C15 -113.97(16)
C13 C14 C15 C16 -41.9(2)
C13 C14 C15 C20 137.56(16)
C14 O5 C13 C12 -111.79(15)
C14 C15 C16 C17 179.07(17)
C14 C15 C20 C19 -179.10(15)
C15 C16 C17 C18 0.5(3)
C16 C15 C20 C19 0.4(2)
C16 C17 C18 C19 -0.6(3)
C17 C18 C19 C20 0.6(3)
C18 C19 C20 C15 -0.5(3)
C20 C15 C16 C17 -0.4(3)
O6 C21 C22 C23 -179.13(16)
O6 C21 C26 C25 179.62(15)
O6 C21 C26 C27 -0.90(19)
O6 C28 C29 C30 -67.00(17)
O6 C28 C32 C33 61.36(16)
O7 C27 C28 O6 171.80(15)
O7 C27 C28 C29 51.5(2)
O7 C27 C28 C32 -72.2(2)
O10 C33 C34 C35 -103.22(17)
O10 C34 C35 C36 -32.2(2)
O10 C34 C35 C40 146.23(15)
C21 O6 C28 C27 7.10(15)
C21 O6 C28 C29 128.48(13)
C21 O6 C28 C32 -111.77(13)
C21 C22 C23 C24 -0.5(3)
C21 C26 C27 O7 -174.00(17)
C21 C26 C27 C28 5.28(17)
C22 C21 C26 C25 -0.3(3)
C22 C21 C26 C27 179.21(15)
C22 C23 C24 C25 -0.3(3)
C23 C24 C25 C26 0.8(3)
C24 C25 C26 C21 -0.5(3)
C24 C25 C26 C27 -179.85(17)
C25 C26 C27 O7 5.4(3)
C25 C26 C27 C28 -175.31(17)
C26 C21 C22 C23 0.8(3)
C26 C27 C28 O6 -7.54(16)
C26 C27 C28 C29 -127.85(14)
C26 C27 C28 C32 108.46(14)
C27 C28 C29 C30 49.68(18)
C27 C28 C32 C33 -52.88(17)
C28 O6 C21 C22 175.69(15)
C28 O6 C21 C26 -4.20(18)
C28 C29 C30 O8 -163.69(13)
C28 C29 C30 O9 15.5(2)
C28 C32 C33 O10 81.61(17)
C28 C32 C33 C34 150.49(14)
C29 C28 C32 C33 -178.14(13)
C31 O8 C30 O9 2.8(3)
C31 O8 C30 C29 -178.00(15)
C32 C28 C29 C30 174.53(13)
C32 C33 C34 O10 -103.32(16)
C32 C33 C34 C35 153.46(15)
C33 O10 C34 C35 115.60(16)
C33 C34 C35 C36 37.2(2)
C33 C34 C35 C40 -144.43(16)
C34 O10 C33 C32 112.86(16)
C34 C35 C36 C37 179.15(15)
C34 C35 C40 C39 -178.95(16)
C35 C36 C37 C38 -0.6(2)
C36 C35 C40 C39 -0.5(3)
C36 C37 C38 C39 0.2(3)
C37 C38 C39 C40 0.0(3)
C38 C39 C40 C35 0.1(3)
C40 C35 C36 C37 0.7(2)
